data_4313417
loop_
_publ_author_name
'Craig J. Medforth'
'Raid E. Haddad'
'Cinzia M. Muzzi'
'Neal R. Dooley'
'Laurent Jaquinod'
'David C. Shyr'
'Daniel J. Nurco'
'Marilyn M. Olmstead'
'Kevin M. Smith'
'Jian-Guo Ma'
'John A. Shelnutt'

_publ_section_title
;
 Unusual Aryl-Porphyrin Rotational Barriers in Peripherally Crowded
 Porphyrins
;
_journal_name_full 'Inorganic Chemistry'
_journal_page_first 2227
_journal_page_last 2241
_journal_paper_doi 10.1021/ic010958a
_journal_volume 42
_journal_year 2003
_chemical_formula_sum 'C108.5 H69 Cl9 F8 N10 O14'
_chemical_formula_weight 2207.79
_chemical_name_systematic
;
dication 5,10,15,20-tetra-(4-fluorophenyl)porphyrin, 2(picrate)-,
4.5dichloromethane
;
_space_group_IT_number 14
_symmetry_cell_setting monoclinic
_symmetry_space_group_name_Hall '-P 2ybc'
_symmetry_space_group_name_H-M 'P 1 21/c 1'
_atom_sites_solution_hydrogens geom
_atom_sites_solution_primary direct
_atom_sites_solution_secondary difmap
_audit_creation_method SHELXL-97
_cell_angle_alpha 90.00
_cell_angle_beta 103.130(15)
_cell_angle_gamma 90.00
_cell_formula_units_Z 4
_cell_length_a 14.708(2)
_cell_length_b 24.506(3)
_cell_length_c 29.129(4)
_cell_measurement_reflns_used 5728
_cell_measurement_temperature 90(2)
_cell_measurement_theta_max 31.1
_cell_measurement_theta_min 2.4
_cell_volume 10225(2)
_computing_cell_refinement 'Bruker, SAINT'
_computing_data_collection 'Bruker, SMART'
_computing_data_reduction 'Bruker, SAINT'
_computing_molecular_graphics 'SHELXTL 5, XP (Sheldrick, 1994)'
_computing_publication_material 'SHELXL-97 (Sheldrick, 1997)'
_computing_structure_refinement 'SHELXL-97 (Sheldrick, 1997)'
_computing_structure_solution 'SHELXS-97 (Sheldrick, 1990)'
_diffrn_ambient_temperature 90(2)
_diffrn_detector_area_resol_mean 0.83
_diffrn_measured_fraction_theta_full 1.000
_diffrn_measured_fraction_theta_max 1.000
_diffrn_measurement_device_type 'Bruker SMART 1000'
_diffrn_measurement_method \w
_diffrn_radiation_monochromator graphite
_diffrn_radiation_source 'normal focus sealed tube'
_diffrn_radiation_type MoK\a
_diffrn_radiation_wavelength 0.71073
_diffrn_reflns_av_R_equivalents 0.063
_diffrn_reflns_av_sigmaI/netI 0.058
_diffrn_reflns_limit_h_max 18
_diffrn_reflns_limit_h_min -19
_diffrn_reflns_limit_k_max 31
_diffrn_reflns_limit_k_min -31
_diffrn_reflns_limit_l_max 37
_diffrn_reflns_limit_l_min -37
_diffrn_reflns_number 102945
_diffrn_reflns_theta_full 27.50
_diffrn_reflns_theta_max 27.50
_diffrn_reflns_theta_min 1.10
_diffrn_standards_decay_% <0.1
_diffrn_standards_interval_count
;
Measured at the beginning and end of the data collection.
;
_diffrn_standards_number '50 frames'
_exptl_absorpt_coefficient_mu 0.344
_exptl_absorpt_correction_T_max 0.941
_exptl_absorpt_correction_T_min 0.880
_exptl_absorpt_correction_type empirical
_exptl_absorpt_process_details
;
SADABS 2.0 (Sheldrick, 2000)
;
_exptl_crystal_colour purple
_exptl_crystal_density_diffrn 1.452
_exptl_crystal_density_method 'not measured'
_exptl_crystal_description block
_exptl_crystal_F_000 4561
_exptl_crystal_size_max 0.38
_exptl_crystal_size_mid 0.24
_exptl_crystal_size_min 0.18
_refine_diff_density_max 1.616
_refine_diff_density_min -1.106
_refine_diff_density_rms 0.121
_refine_ls_extinction_method none
_refine_ls_goodness_of_fit_ref 1.03
_refine_ls_hydrogen_treatment constr
_refine_ls_matrix_type full
_refine_ls_number_parameters 1444
_refine_ls_number_reflns 23472
_refine_ls_number_restraints 133
_refine_ls_restrained_S_all 1.03
_refine_ls_R_factor_all 0.150
_refine_ls_R_factor_gt 0.099
_refine_ls_shift/su_max 0.004
_refine_ls_shift/su_mean 0.001
_refine_ls_structure_factor_coef Fsqd
_refine_ls_weighting_details 'calc w=1/[\s^2^(Fo^2^)+(0.1986P)^2^+17.7353P] where P=(Fo^2^+2Fc^2^)/3'
_refine_ls_weighting_scheme calc
_refine_ls_wR_factor_gt 0.297
_refine_ls_wR_factor_ref 0.337
_reflns_number_gt 13877
_reflns_number_total 23472
_reflns_threshold_expression >2\s(I)
_cod_data_source_file ic010958a_3.cif
_cod_data_source_block mn938
_cod_original_cell_volume 10224.8(15)
_cod_original_sg_symbol_H-M 'P 21/c'
_cod_database_code 4313417

loop_
_symmetry_equiv_pos_as_xyz
'x, y, z'
'-x, y+1/2, -z+1/2'
'-x, -y, -z'
'x, -y-1/2, z-1/2'

loop_
_atom_site_label
_atom_site_type_symbol
_atom_site_fract_x
_atom_site_fract_y
_atom_site_fract_z
_atom_site_U_iso_or_equiv
_atom_site_adp_type
_atom_site_occupancy
_atom_site_symmetry_multiplicity
_atom_site_calc_flag
_atom_site_refinement_flags
_atom_site_disorder_assembly
_atom_site_disorder_group
N1 N 0.2943(2) 0.52178(14) 0.77603(12) 0.0214(7) Uani 1 1 d . . .
H1A H 0.3226 0.5515 0.7696 0.026 Uiso 1 1 calc R . .
N2 N 0.4106(2) 0.59605(14) 0.84237(11) 0.0199(7) Uani 1 1 d . . .
H2A H 0.4323 0.5671 0.8305 0.024 Uiso 1 1 calc R . .
N3 N 0.5481(2) 0.59663(14) 0.78101(11) 0.0206(7) Uani 1 1 d . . .
H3A H 0.4872 0.5977 0.7701 0.025 Uiso 1 1 calc R . .
N4 N 0.4313(2) 0.52001(14) 0.71376(12) 0.0211(7) Uani 1 1 d . . .
H4A H 0.4414 0.5185 0.7447 0.025 Uiso 1 1 calc R . .
F1 F 0.1829(2) 0.21965(12) 0.70978(12) 0.0475(8) Uani 1 1 d . . .
F2 F 0.1802(3) 0.32546(13) 0.96423(11) 0.0490(8) Uani 1 1 d . . .
F3 F -0.0264(2) 0.74444(14) 0.88649(13) 0.0520(9) Uani 1 1 d . . .
F4 F 0.4870(3) 0.90465(14) 0.87015(17) 0.0717(12) Uani 1 1 d . . .
F5 F 0.9460(2) 0.59722(15) 1.00453(10) 0.0466(8) Uani 1 1 d . . .
F6 F 1.0190(2) 0.47336(14) 0.75639(11) 0.0479(8) Uani 1 1 d . . .
F7 F 0.6039(2) 0.62292(13) 0.49715(10) 0.0447(7) Uani 1 1 d . . .
F8 F 0.0842(2) 0.49624(16) 0.47011(11) 0.0547(9) Uani 1 1 d . . .
C1 C 0.2698(3) 0.47853(17) 0.74604(14) 0.0218(8) Uani 1 1 d . . .
C2 C 0.2339(3) 0.43644(17) 0.77098(14) 0.0226(8) Uani 1 1 d . . .
C2A C 0.2176(3) 0.37933(18) 0.75405(15) 0.0258(9) Uani 1 1 d . . .
C2B C 0.2939(3) 0.3464(2) 0.75239(18) 0.0347(11) Uani 1 1 d . . .
H2BA H 0.3549 0.3612 0.7618 0.042 Uiso 1 1 calc R . .
C2C C 0.2835(4) 0.2931(2) 0.7376(2) 0.0391(11) Uani 1 1 d . . .
H2CA H 0.3361 0.2709 0.7369 0.047 Uiso 1 1 calc R . .
C2D C 0.1945(4) 0.27321(19) 0.72385(18) 0.0343(10) Uani 1 1 d . . .
C2E C 0.1172(3) 0.3039(2) 0.72361(18) 0.0365(11) Uani 1 1 d . . .
H2EA H 0.0566 0.2887 0.7133 0.044 Uiso 1 1 calc R . .
C2F C 0.1286(3) 0.3576(2) 0.73871(18) 0.0320(10) Uani 1 1 d . . .
H2FA H 0.0754 0.3797 0.7386 0.038 Uiso 1 1 calc R . .
C3 C 0.2344(3) 0.45640(17) 0.81556(15) 0.0229(8) Uani 1 1 d . . .
C3A C 0.2172(3) 0.42354(17) 0.85557(15) 0.0239(8) Uani 1 1 d . . .
C3B C 0.2842(3) 0.42138(18) 0.89743(16) 0.0281(9) Uani 1 1 d . . .
H3BA H 0.3389 0.4431 0.9010 0.034 Uiso 1 1 calc R . .
C3C C 0.2729(4) 0.3879(2) 0.93450(17) 0.0344(10) Uani 1 1 d . . .
H3CA H 0.3196 0.3858 0.9629 0.041 Uiso 1 1 calc R . .
C3D C 0.1916(4) 0.3582(2) 0.92842(17) 0.0364(11) Uani 1 1 d . . .
C3E C 0.1233(3) 0.3596(2) 0.88786(17) 0.0339(10) Uani 1 1 d . . .
H3EA H 0.0680 0.3385 0.8848 0.041 Uiso 1 1 calc R . .
C3F C 0.1368(3) 0.39251(19) 0.85120(16) 0.0296(9) Uani 1 1 d . . .
H3FA H 0.0902 0.3938 0.8227 0.036 Uiso 1 1 calc R . .
C4 C 0.2679(3) 0.51176(17) 0.81780(14) 0.0215(8) Uani 1 1 d . . .
C5 C 0.2674(3) 0.55294(17) 0.85133(14) 0.0203(8) Uani 1 1 d . . .
C5A C 0.2079(3) 0.54822(17) 0.88553(15) 0.0234(8) Uani 1 1 d . . .
C5B C 0.2450(3) 0.5609(2) 0.93296(15) 0.0317(10) Uani 1 1 d . . .
H5BA H 0.3070 0.5744 0.9424 0.038 Uiso 1 1 calc R . .
C5C C 0.1921(4) 0.5538(3) 0.96616(18) 0.0442(13) Uani 1 1 d . . .
H5CA H 0.2178 0.5623 0.9983 0.053 Uiso 1 1 calc R . .
C5D C 0.1017(4) 0.5343(2) 0.9525(2) 0.0454(13) Uani 1 1 d . . .
H5DA H 0.0660 0.5286 0.9755 0.054 Uiso 1 1 calc R . .
C5E C 0.0631(3) 0.5230(2) 0.9056(2) 0.0395(12) Uani 1 1 d . . .
H5EA H 0.0003 0.5107 0.8963 0.047 Uiso 1 1 calc R . .
C5F C 0.1156(3) 0.52948(19) 0.87204(17) 0.0291(9) Uani 1 1 d . . .
H5FA H 0.0891 0.5213 0.8399 0.035 Uiso 1 1 calc R . .
C6 C 0.3250(3) 0.59944(17) 0.85353(13) 0.0209(8) Uani 1 1 d . . .
C7 C 0.3130(3) 0.65430(17) 0.86698(14) 0.0222(8) Uani 1 1 d . . .
C7A C 0.2234(3) 0.67743(18) 0.87346(15) 0.0254(9) Uani 1 1 d . . .
C7B C 0.2164(3) 0.7043(2) 0.91462(18) 0.0383(12) Uani 1 1 d . . .
H7BA H 0.2697 0.7070 0.9400 0.046 Uiso 1 1 calc R . .
C7C C 0.1324(4) 0.7272(2) 0.9192(2) 0.0455(13) Uani 1 1 d . . .
H7CA H 0.1283 0.7463 0.9470 0.055 Uiso 1 1 calc R . .
C7D C 0.0558(3) 0.7216(2) 0.8826(2) 0.0379(11) Uani 1 1 d . . .
C7E C 0.0586(3) 0.6941(2) 0.84184(18) 0.0339(10) Uani 1 1 d . . .
H7EA H 0.0040 0.6904 0.8173 0.041 Uiso 1 1 calc R . .
C7F C 0.1431(3) 0.67167(19) 0.83712(16) 0.0286(9) Uani 1 1 d . . .
H7FA H 0.1463 0.6524 0.8092 0.034 Uiso 1 1 calc R . .
C8 C 0.3936(3) 0.68273(17) 0.86570(14) 0.0225(8) Uani 1 1 d . . .
C8A C 0.4118(3) 0.74235(18) 0.86787(16) 0.0271(9) Uani 1 1 d . . .
C8B C 0.4132(3) 0.7740(2) 0.90771(18) 0.0363(11) Uani 1 1 d . . .
H8BA H 0.3976 0.7581 0.9347 0.044 Uiso 1 1 calc R . .
C8C C 0.4376(4) 0.8293(2) 0.9081(2) 0.0476(14) Uani 1 1 d . . .
H8CA H 0.4384 0.8511 0.9351 0.057 Uiso 1 1 calc R . .
C8D C 0.4602(4) 0.8515(2) 0.8690(2) 0.0485(14) Uani 1 1 d . . .
C8E C 0.4572(4) 0.8225(2) 0.8283(2) 0.0478(14) Uani 1 1 d . . .
H8EA H 0.4705 0.8393 0.8012 0.057 Uiso 1 1 calc R . .
C8F C 0.4338(3) 0.7672(2) 0.82839(18) 0.0345(10) Uani 1 1 d . . .
H8FA H 0.4328 0.7460 0.8010 0.041 Uiso 1 1 calc R . .
C9 C 0.4566(3) 0.64443(17) 0.85250(14) 0.0206(8) Uani 1 1 d . . .
C10 C 0.5527(3) 0.64919(17) 0.85305(14) 0.0212(8) Uani 1 1 d . . .
C10A C 0.6092(3) 0.68884(18) 0.88575(15) 0.0256(9) Uani 1 1 d . . .
C10B C 0.5972(3) 0.6954(2) 0.93146(16) 0.0357(11) Uani 1 1 d . . .
H10A H 0.5550 0.6724 0.9427 0.043 Uiso 1 1 calc R . .
C10C C 0.6458(4) 0.7351(3) 0.9606(2) 0.0558(17) Uani 1 1 d . . .
H10B H 0.6379 0.7392 0.9919 0.067 Uiso 1 1 calc R . .
C10D C 0.7066(4) 0.7689(3) 0.9435(3) 0.068(2) Uani 1 1 d . . .
H10C H 0.7381 0.7975 0.9628 0.082 Uiso 1 1 calc R . .
C10E C 0.7214(4) 0.7616(3) 0.8996(3) 0.0631(19) Uani 1 1 d . . .
H10D H 0.7655 0.7839 0.8890 0.076 Uiso 1 1 calc R . .
C10F C 0.6729(3) 0.7222(2) 0.8704(2) 0.0385(11) Uani 1 1 d . . .
H10E H 0.6829 0.7178 0.8395 0.046 Uiso 1 1 calc R . .
C11 C 0.5947(3) 0.61667(17) 0.82399(14) 0.0204(8) Uani 1 1 d . . .
C12 C 0.6915(3) 0.60194(17) 0.83003(14) 0.0209(8) Uani 1 1 d . . .
C12A C 0.7601(3) 0.60246(18) 0.87584(14) 0.0228(8) Uani 1 1 d . . .
C12B C 0.7354(3) 0.57813(19) 0.91441(15) 0.0276(9) Uani 1 1 d . . .
H12A H 0.6749 0.5627 0.9108 0.033 Uiso 1 1 calc R . .
C12C C 0.7971(3) 0.5760(2) 0.95778(16) 0.0352(11) Uani 1 1 d . . .
H12B H 0.7800 0.5591 0.9840 0.042 Uiso 1 1 calc R . .
C12D C 0.8837(3) 0.5988(2) 0.96198(16) 0.0340(11) Uani 1 1 d . . .
C12E C 0.9109(3) 0.6240(2) 0.92515(17) 0.0373(11) Uani 1 1 d . . .
H12C H 0.9708 0.6404 0.9295 0.045 Uiso 1 1 calc R . .
C12F C 0.8487(3) 0.6251(2) 0.88126(16) 0.0312(10) Uani 1 1 d . . .
H12D H 0.8667 0.6413 0.8550 0.037 Uiso 1 1 calc R . .
C13 C 0.7017(3) 0.57740(17) 0.78881(14) 0.0217(8) Uani 1 1 d . . .
C13A C 0.7870(3) 0.55041(18) 0.78102(14) 0.0237(8) Uani 1 1 d . . .
C13B C 0.7996(3) 0.4954(2) 0.78951(16) 0.0312(10) Uani 1 1 d . . .
H13A H 0.7539 0.4755 0.8009 0.037 Uiso 1 1 calc R . .
C13C C 0.8781(3) 0.4683(2) 0.78171(18) 0.0360(11) Uani 1 1 d . . .
H13B H 0.8872 0.4304 0.7877 0.043 Uiso 1 1 calc R . .
C13D C 0.9416(3) 0.4991(2) 0.76489(16) 0.0367(12) Uani 1 1 d . . .
C13E C 0.9326(3) 0.5540(2) 0.75590(18) 0.0379(11) Uani 1 1 d . . .
H13C H 0.9783 0.5735 0.7441 0.045 Uiso 1 1 calc R . .
C13F C 0.8540(3) 0.5800(2) 0.76467(17) 0.0332(10) Uani 1 1 d . . .
H13D H 0.8461 0.6181 0.7594 0.040 Uiso 1 1 calc R . .
C14 C 0.6107(3) 0.57475(17) 0.75766(14) 0.0208(8) Uani 1 1 d . . .
C15 C 0.5860(3) 0.55511(18) 0.71069(14) 0.0224(8) Uani 1 1 d . . .
C15A C 0.6584(3) 0.5510(2) 0.68287(14) 0.0274(9) Uani 1 1 d . . .
C15B C 0.6902(3) 0.4991(2) 0.67311(17) 0.0365(11) Uani 1 1 d . . .
H15A H 0.6644 0.4674 0.6840 0.044 Uiso 1 1 calc R . .
C15C C 0.7590(4) 0.4938(3) 0.64775(19) 0.0467(14) Uani 1 1 d . . .
H15B H 0.7821 0.4588 0.6422 0.056 Uiso 1 1 calc R . .
C15D C 0.7931(4) 0.5397(3) 0.63087(18) 0.0479(15) Uani 1 1 d . . .
H15C H 0.8395 0.5360 0.6131 0.057 Uiso 1 1 calc R . .
C15E C 0.7622(4) 0.5907(3) 0.63882(19) 0.0460(13) Uani 1 1 d . . .
H15D H 0.7862 0.6220 0.6263 0.055 Uiso 1 1 calc R . .
C15F C 0.6951(3) 0.5964(2) 0.66561(19) 0.0391(11) Uani 1 1 d . . .
H15E H 0.6745 0.6317 0.6720 0.047 Uiso 1 1 calc R . .
C16 C 0.4947(3) 0.53839(18) 0.68934(14) 0.0228(8) Uani 1 1 d . . .
C17 C 0.4494(3) 0.53617(17) 0.64007(14) 0.0217(8) Uani 1 1 d . . .
C17A C 0.4877(3) 0.55824(18) 0.60093(14) 0.0228(8) Uani 1 1 d . . .
C17B C 0.5309(3) 0.52475(19) 0.57418(15) 0.0279(9) Uani 1 1 d . . .
H17A H 0.5339 0.4866 0.5800 0.034 Uiso 1 1 calc R . .
C17C C 0.5700(3) 0.5462(2) 0.53882(16) 0.0317(10) Uani 1 1 d . . .
H17B H 0.5999 0.5233 0.5204 0.038 Uiso 1 1 calc R . .
C17D C 0.5640(3) 0.6017(2) 0.53129(16) 0.0303(10) Uani 1 1 d . . .
C17E C 0.5207(4) 0.6361(2) 0.55622(18) 0.0365(11) Uani 1 1 d . . .
H17C H 0.5172 0.6741 0.5499 0.044 Uiso 1 1 calc R . .
C17F C 0.4818(3) 0.6138(2) 0.59107(17) 0.0326(10) Uani 1 1 d . . .
H17D H 0.4505 0.6370 0.6086 0.039 Uiso 1 1 calc R . .
C18 C 0.3609(3) 0.51564(17) 0.63641(14) 0.0220(8) Uani 1 1 d . . .
C18A C 0.2876(3) 0.51135(18) 0.59193(14) 0.0245(9) Uani 1 1 d . . .
C18B C 0.3022(3) 0.4786(2) 0.55548(15) 0.0300(10) Uani 1 1 d . . .
H18A H 0.3598 0.4598 0.5588 0.036 Uiso 1 1 calc R . .
C18C C 0.2336(3) 0.4728(2) 0.51420(16) 0.0371(11) Uani 1 1 d . . .
H18B H 0.2429 0.4497 0.4894 0.045 Uiso 1 1 calc R . .
C18D C 0.1519(3) 0.5015(2) 0.51035(17) 0.0390(12) Uani 1 1 d . . .
C18E C 0.1341(3) 0.5343(2) 0.54582(18) 0.0395(12) Uani 1 1 d . . .
H18C H 0.0763 0.5529 0.5422 0.047 Uiso 1 1 calc R . .
C18F C 0.2030(3) 0.5394(2) 0.58673(16) 0.0307(10) Uani 1 1 d . . .
H18D H 0.1928 0.5621 0.6115 0.037 Uiso 1 1 calc R . .
C19 C 0.3495(3) 0.50417(17) 0.68321(14) 0.0220(8) Uani 1 1 d . . .
C20 C 0.2772(3) 0.47803(17) 0.69831(14) 0.0228(8) Uani 1 1 d . . .
C20A C 0.2004(3) 0.44935(18) 0.66496(14) 0.0247(9) Uani 1 1 d . . .
C20B C 0.2160(3) 0.40964(19) 0.63395(16) 0.0291(9) Uani 1 1 d . . .
H20A H 0.2779 0.3979 0.6347 0.035 Uiso 1 1 calc R . .
C20C C 0.1415(4) 0.3868(2) 0.60175(19) 0.0401(12) Uani 1 1 d . . .
H20B H 0.1527 0.3602 0.5800 0.048 Uiso 1 1 calc R . .
C20D C 0.0504(4) 0.4028(2) 0.6012(2) 0.0453(13) Uani 1 1 d . . .
H20C H -0.0005 0.3863 0.5797 0.054 Uiso 1 1 calc R . .
C20E C 0.0345(3) 0.4418(2) 0.6314(2) 0.0410(12) Uani 1 1 d . . .
H20D H -0.0278 0.4530 0.6305 0.049 Uiso 1 1 calc R . .
C20F C 0.1083(3) 0.4657(2) 0.66397(17) 0.0305(10) Uani 1 1 d . . .
H20E H 0.0964 0.4927 0.6852 0.037 Uiso 1 1 calc R . .
O1 O 0.5186(2) 0.50402(13) 0.84906(12) 0.0333(7) Uani 1 1 d . . .
C100 C 0.5270(3) 0.46189(18) 0.87378(16) 0.0273(9) Uani 1 1 d D . .
C101 C 0.5386(3) 0.46221(18) 0.92484(16) 0.0286(9) Uani 1 1 d D . .
C102 C 0.5479(3) 0.41601(19) 0.95296(17) 0.0326(10) Uani 1 1 d D . .
H10G H 0.5578 0.4192 0.9862 0.039 Uiso 1 1 calc R . .
C103 C 0.5425(4) 0.3651(2) 0.93171(19) 0.0404(12) Uani 1 1 d D . .
C104 C 0.5326(4) 0.3602(2) 0.88387(19) 0.0414(12) Uani 1 1 d D . .
H10F H 0.5288 0.3251 0.8697 0.050 Uiso 1 1 calc R . .
C105 C 0.5282(4) 0.4069(2) 0.85623(17) 0.0391(12) Uani 1 1 d D . .
N5 N 0.5388(2) 0.51347(15) 0.94929(13) 0.0282(8) Uani 1 1 d D . .
O2 O 0.4839(2) 0.54898(14) 0.93111(12) 0.0359(8) Uani 1 1 d D . .
O3 O 0.5927(2) 0.51847(15) 0.98842(12) 0.0366(8) Uani 1 1 d D . .
N6 N 0.5485(4) 0.31633(18) 0.96106(19) 0.0486(12) Uani 1 1 d D . .
O4 O 0.5686(4) 0.32243(18) 1.00454(16) 0.0613(12) Uani 1 1 d D . .
O5 O 0.5350(4) 0.27205(19) 0.9412(2) 0.0718(14) Uani 1 1 d D . .
N7 N 0.5238(4) 0.3979(2) 0.80616(16) 0.0548(14) Uani 1 1 d D . .
O6 O 0.5356(3) 0.35269(19) 0.79281(17) 0.0628(12) Uani 1 1 d D . .
O7 O 0.5046(7) 0.4341(2) 0.77911(16) 0.139(4) Uani 1 1 d D . .
O8 O 0.3572(2) 0.62734(14) 0.73786(11) 0.0352(8) Uani 1 1 d . . .
C106 C 0.3297(6) 0.6610(4) 0.7023(3) 0.020(2) Uani 0.50 1 d PD A 1
C107 C 0.2290(5) 0.6630(3) 0.6804(3) 0.0220(16) Uani 0.50 1 d PD A 1
C108 C 0.1922(5) 0.6934(4) 0.6413(3) 0.0292(19) Uani 0.50 1 d PD A 1
H10I H 0.1270 0.6926 0.6278 0.035 Uiso 0.50 1 calc PR A 1
C109 C 0.2505(5) 0.7252(3) 0.6214(3) 0.0281(19) Uani 0.50 1 d PD A 1
C110 C 0.3449(5) 0.7275(3) 0.6404(3) 0.0195(15) Uani 0.50 1 d PD A 1
H11A H 0.3843 0.7491 0.6261 0.023 Uiso 0.50 1 calc PR A 1
C111 C 0.3814(5) 0.6980(3) 0.6804(2) 0.0142(13) Uani 0.50 1 d PD A 1
N8A N 0.1626(5) 0.6305(3) 0.6988(3) 0.0250(15) Uiso 0.50 1 d PD A 1
O9A O 0.1807(5) 0.6134(3) 0.7385(2) 0.0356(15) Uiso 0.50 1 d PD A 1
O10A O 0.0942(6) 0.6111(4) 0.6694(3) 0.067(2) Uiso 0.50 1 d PD A 1
N9A N 0.2125(5) 0.7591(3) 0.5807(3) 0.0348(18) Uani 0.50 1 d PD A 1
O11A O 0.1304(5) 0.7539(4) 0.5624(3) 0.058(3) Uani 0.50 1 d PD A 1
O12A O 0.2663(5) 0.7896(3) 0.5665(3) 0.0405(16) Uiso 0.50 1 d PD A 1
N10A N 0.4813(5) 0.7065(3) 0.7000(2) 0.0167(14) Uiso 0.50 1 d PD A 1
O13A O 0.5295(4) 0.7176(3) 0.6727(2) 0.0317(14) Uiso 0.50 1 d PD A 1
O14A O 0.5110(3) 0.7004(2) 0.74278(17) 0.0150(10) Uiso 0.50 1 d PD A 1
C112 C 0.3112(7) 0.6651(4) 0.7198(5) 0.035(3) Uani 0.50 1 d PD A 2
C113 C 0.2106(6) 0.6775(4) 0.7143(4) 0.045(3) Uani 0.50 1 d PD A 2
C114 C 0.1723(7) 0.7280(4) 0.7037(4) 0.047(3) Uani 0.50 1 d PD A 2
H114 H 0.1072 0.7335 0.7006 0.056 Uiso 0.50 1 calc PR A 2
C115 C 0.2286(7) 0.7709(4) 0.6977(5) 0.056(3) Uani 0.50 1 d PD A 2
C116 C 0.3224(7) 0.7632(4) 0.7008(5) 0.056(3) Uani 0.50 1 d PD A 2
H11C H 0.3603 0.7929 0.6956 0.068 Uiso 0.50 1 calc PR A 2
C117 C 0.3608(6) 0.7125(4) 0.7114(5) 0.051(3) Uani 0.50 1 d PD A 2
N8B N 0.1461(6) 0.6353(3) 0.7178(4) 0.044(2) Uiso 0.50 1 d PD A 2
O9B O 0.1693(6) 0.5886(3) 0.7138(3) 0.056(2) Uiso 0.50 1 d PD A 2
O10B O 0.0683(6) 0.6476(4) 0.7222(3) 0.065(2) Uiso 0.50 1 d PD A 2
N9B N 0.1905(7) 0.8252(4) 0.6874(5) 0.067(3) Uani 0.50 1 d PD A 2
O11B O 0.1044(7) 0.8307(4) 0.6818(5) 0.085(4) Uani 0.50 1 d PD A 2
O12B O 0.2383(8) 0.8626(3) 0.6763(8) 0.147(8) Uani 0.50 1 d PD A 2
N10B N 0.4594(7) 0.7055(5) 0.7122(4) 0.055(3) Uiso 0.50 1 d PD A 2
O13B O 0.4851(9) 0.6644(5) 0.6969(4) 0.090(3) Uiso 0.50 1 d PD A 2
O14B O 0.5133(10) 0.7290(7) 0.7418(5) 0.117(5) Uiso 0.50 1 d PD A 2
C118 C 0.7253(9) 0.3781(5) 0.5012(4) 0.122(4) Uiso 1 1 d D . .
Cl1A Cl 0.69987(19) 0.31019(11) 0.49198(10) 0.0520(6) Uani 0.60 1 d PD B 1
Cl2A Cl 0.7882(3) 0.38277(19) 0.56207(15) 0.0855(10) Uani 0.60 1 d PD B 1
Cl2B Cl 0.7233(7) 0.4135(3) 0.5517(2) 0.106(2) Uani 0.40 1 d PD B 2
Cl1B Cl 0.7275(14) 0.3151(7) 0.4731(7) 0.131(6) Uiso 0.20 1 d PD B 2
Cl1C Cl 0.8263(13) 0.3441(8) 0.5004(7) 0.150(6) Uiso 0.20 1 d PD B 3
C119 C -0.2373(7) 0.7505(3) 0.6562(3) 0.082(3) Uani 1 1 d D . .
H11F H -0.2340 0.7906 0.6606 0.099 Uiso 1 1 calc R . .
H11G H -0.2752 0.7355 0.6773 0.099 Uiso 1 1 calc R . .
Cl3 Cl -0.29240(17) 0.73590(9) 0.59763(8) 0.0842(6) Uani 1 1 d D . .
Cl4 Cl -0.1259(2) 0.72361(11) 0.67193(10) 0.1045(8) Uani 1 1 d D . .
C120 C 0.1288(7) 0.8810(5) 0.5844(4) 0.147(6) Uani 1 1 d D . .
Cl5 Cl 0.18400(16) 0.94825(9) 0.59075(6) 0.0788(6) Uani 1 1 d D C .
Cl6A Cl 0.1441(3) 0.85052(15) 0.64455(11) 0.0703(11) Uani 0.50 1 d PD C 1
Cl6B Cl 0.2275(4) 0.8289(3) 0.5700(2) 0.122(2) Uani 0.50 1 d PD C 2
C121 C -0.2039(7) 0.3127(4) 0.6893(4) 0.043(2) Uiso 0.50 1 d PD D 1
Cl7A Cl -0.1142(2) 0.35582(13) 0.68430(17) 0.0648(11) Uani 0.50 1 d PD D 1
Cl8A Cl -0.1839(4) 0.28002(19) 0.74595(13) 0.0943(15) Uani 0.50 1 d PD D 1
C122 C -0.1535(16) 0.3680(9) 0.6900(7) 0.047(5) Uiso 0.30 1 d PD E 2
Cl7B Cl -0.2378(5) 0.3575(3) 0.7105(3) 0.0847(19) Uiso 0.30 1 d PD E 2
Cl8B Cl -0.1050(7) 0.3481(4) 0.6478(4) 0.101(3) Uiso 0.30 1 d PD E 2
C123 C 0.0760(9) 0.2881(5) 0.4590(4) 0.050(3) Uiso 0.50 1 d PD . .
Cl9 Cl 0.0502(2) 0.27759(18) 0.51337(13) 0.0729(11) Uani 0.50 1 d PD . .
Cl10 Cl 0.0658(3) 0.35708(15) 0.4431(2) 0.0949(16) Uani 0.50 1 d PD . .
Cl11 Cl 0.0670 0.3496 0.4822 0.103(4) Uiso 0.20 1 d P . .
Cl12 Cl 0.0599 0.2863 0.3881 0.170(8) Uiso 0.20 1 d P . .

loop_
_atom_site_aniso_label
_atom_site_aniso_U_11
_atom_site_aniso_U_22
_atom_site_aniso_U_33
_atom_site_aniso_U_23
_atom_site_aniso_U_13
_atom_site_aniso_U_12
N1 0.0208(16) 0.0231(18) 0.0216(16) -0.0006(13) 0.0076(13) -0.0037(13)
N2 0.0175(15) 0.0219(18) 0.0216(16) -0.0020(13) 0.0067(13) -0.0013(12)
N3 0.0164(15) 0.0277(19) 0.0175(16) -0.0001(13) 0.0035(12) -0.0013(13)
N4 0.0183(15) 0.0291(19) 0.0160(15) -0.0016(13) 0.0042(12) -0.0022(13)
F1 0.0525(18) 0.0261(15) 0.065(2) -0.0152(14) 0.0164(16) -0.0069(13)
F2 0.077(2) 0.0376(17) 0.0378(16) 0.0106(13) 0.0249(16) -0.0086(16)
F3 0.0277(14) 0.052(2) 0.081(2) -0.0086(17) 0.0228(15) 0.0091(13)
F4 0.081(3) 0.0270(18) 0.104(3) -0.0090(18) 0.015(2) -0.0140(17)
F5 0.0325(15) 0.078(2) 0.0240(14) 0.0020(14) -0.0049(11) 0.0057(14)
F6 0.0322(15) 0.070(2) 0.0457(18) -0.0012(15) 0.0175(13) 0.0214(14)
F7 0.0464(17) 0.055(2) 0.0375(16) 0.0168(14) 0.0194(13) -0.0031(14)
F8 0.0331(16) 0.089(3) 0.0329(16) 0.0020(16) -0.0105(12) -0.0036(16)
C1 0.0174(17) 0.023(2) 0.025(2) -0.0017(16) 0.0056(15) -0.0012(15)
C2 0.0181(18) 0.026(2) 0.024(2) -0.0031(16) 0.0056(15) -0.0028(15)
C2A 0.030(2) 0.025(2) 0.024(2) -0.0039(16) 0.0091(17) -0.0050(17)
C2B 0.023(2) 0.034(3) 0.046(3) -0.005(2) 0.0061(19) -0.0005(18)
C2C 0.034(2) 0.030(3) 0.053(3) -0.004(2) 0.009(2) 0.004(2)
C2D 0.042(3) 0.024(2) 0.037(3) -0.0058(19) 0.010(2) -0.0042(19)
C2E 0.032(2) 0.034(3) 0.043(3) -0.012(2) 0.008(2) -0.009(2)
C2F 0.024(2) 0.031(3) 0.041(3) -0.005(2) 0.0083(19) -0.0014(18)
C3 0.0175(18) 0.026(2) 0.026(2) 0.0021(16) 0.0076(15) -0.0013(15)
C3A 0.027(2) 0.021(2) 0.026(2) 0.0013(16) 0.0113(16) 0.0005(16)
C3B 0.028(2) 0.024(2) 0.031(2) 0.0033(17) 0.0057(18) -0.0018(17)
C3C 0.043(3) 0.034(3) 0.027(2) 0.0021(19) 0.010(2) 0.003(2)
C3D 0.057(3) 0.024(2) 0.033(3) 0.0069(19) 0.022(2) -0.001(2)
C3E 0.039(3) 0.031(3) 0.035(3) 0.0000(19) 0.016(2) -0.009(2)
C3F 0.033(2) 0.029(2) 0.028(2) 0.0012(18) 0.0092(18) -0.0064(18)
C4 0.0186(18) 0.026(2) 0.0207(19) 0.0018(15) 0.0052(15) 0.0008(15)
C5 0.0180(17) 0.023(2) 0.0197(18) 0.0014(15) 0.0050(14) 0.0008(15)
C5A 0.0221(19) 0.025(2) 0.024(2) 0.0035(16) 0.0089(16) 0.0024(16)
C5B 0.028(2) 0.044(3) 0.024(2) 0.0035(19) 0.0080(17) 0.0024(19)
C5C 0.043(3) 0.065(4) 0.028(2) 0.009(2) 0.016(2) 0.011(3)
C5D 0.042(3) 0.056(4) 0.047(3) 0.017(3) 0.028(2) 0.009(2)
C5E 0.027(2) 0.040(3) 0.057(3) 0.004(2) 0.022(2) -0.001(2)
C5F 0.024(2) 0.028(2) 0.037(2) 0.0006(18) 0.0099(18) -0.0025(17)
C6 0.0182(17) 0.030(2) 0.0146(17) 0.0001(15) 0.0048(14) -0.0008(15)
C7 0.0208(18) 0.026(2) 0.0194(19) -0.0017(15) 0.0048(15) -0.0010(16)
C7A 0.0215(19) 0.025(2) 0.031(2) -0.0029(17) 0.0081(16) 0.0010(16)
C7B 0.026(2) 0.052(3) 0.037(3) -0.018(2) 0.0086(19) -0.002(2)
C7C 0.034(3) 0.054(3) 0.054(3) -0.020(3) 0.020(2) -0.001(2)
C7D 0.024(2) 0.035(3) 0.057(3) -0.003(2) 0.016(2) 0.0039(19)
C7E 0.022(2) 0.037(3) 0.041(3) 0.007(2) 0.0031(18) 0.0022(18)
C7F 0.026(2) 0.027(2) 0.032(2) 0.0000(18) 0.0054(17) 0.0003(17)
C8 0.0208(18) 0.025(2) 0.0204(19) -0.0005(15) 0.0022(15) 0.0013(15)
C8A 0.0183(18) 0.025(2) 0.037(2) -0.0072(18) 0.0031(17) 0.0021(16)
C8B 0.034(2) 0.038(3) 0.035(3) -0.009(2) 0.002(2) 0.001(2)
C8C 0.043(3) 0.036(3) 0.059(4) -0.022(3) 0.001(3) 0.001(2)
C8D 0.051(3) 0.022(3) 0.069(4) -0.006(2) 0.005(3) -0.003(2)
C8E 0.050(3) 0.030(3) 0.065(4) 0.004(3) 0.016(3) -0.002(2)
C8F 0.040(3) 0.025(2) 0.038(3) -0.0013(19) 0.009(2) 0.0008(19)
C9 0.0210(18) 0.022(2) 0.0181(18) -0.0007(15) 0.0037(14) -0.0009(15)
C10 0.0213(18) 0.024(2) 0.0184(18) 0.0011(15) 0.0036(14) 0.0002(15)
C10A 0.0178(18) 0.028(2) 0.029(2) -0.0029(17) 0.0016(16) 0.0016(16)
C10B 0.026(2) 0.052(3) 0.027(2) -0.011(2) 0.0021(18) 0.005(2)
C10C 0.041(3) 0.075(5) 0.044(3) -0.031(3) -0.005(2) 0.013(3)
C10D 0.038(3) 0.065(4) 0.093(6) -0.041(4) -0.002(3) -0.011(3)
C10E 0.044(3) 0.049(4) 0.099(6) -0.030(4) 0.023(3) -0.019(3)
C10F 0.031(2) 0.031(3) 0.055(3) -0.007(2) 0.012(2) -0.0072(19)
C11 0.0196(18) 0.023(2) 0.0183(18) 0.0022(15) 0.0042(14) -0.0013(15)
C12 0.0177(17) 0.024(2) 0.0214(19) 0.0019(15) 0.0046(15) -0.0024(15)
C12A 0.0185(18) 0.029(2) 0.0211(19) -0.0006(16) 0.0038(15) 0.0031(16)
C12B 0.0204(19) 0.038(3) 0.025(2) 0.0018(18) 0.0057(16) -0.0012(17)
C12C 0.032(2) 0.052(3) 0.022(2) 0.005(2) 0.0059(18) 0.005(2)
C12D 0.025(2) 0.052(3) 0.022(2) -0.003(2) -0.0020(17) 0.004(2)
C12E 0.024(2) 0.053(3) 0.031(2) -0.001(2) -0.0009(18) -0.004(2)
C12F 0.026(2) 0.043(3) 0.024(2) 0.0030(19) 0.0042(17) -0.0061(19)
C13 0.0176(18) 0.027(2) 0.0198(19) 0.0011(16) 0.0021(14) -0.0025(15)
C13A 0.0195(18) 0.034(2) 0.0163(18) -0.0027(16) 0.0012(14) 0.0030(16)
C13B 0.028(2) 0.037(3) 0.030(2) 0.0026(19) 0.0096(18) 0.0033(19)
C13C 0.032(2) 0.041(3) 0.036(3) 0.003(2) 0.009(2) 0.011(2)
C13D 0.025(2) 0.060(3) 0.024(2) -0.006(2) 0.0029(17) 0.015(2)
C13E 0.025(2) 0.052(3) 0.040(3) -0.001(2) 0.014(2) 0.002(2)
C13F 0.025(2) 0.038(3) 0.038(3) -0.001(2) 0.0112(19) 0.0006(19)
C14 0.0166(17) 0.027(2) 0.0192(19) 0.0028(15) 0.0042(14) -0.0002(15)
C15 0.0188(18) 0.028(2) 0.0199(19) 0.0010(16) 0.0038(15) 0.0017(16)
C15A 0.0190(18) 0.043(3) 0.0195(19) -0.0003(17) 0.0022(15) 0.0006(17)
C15B 0.033(2) 0.046(3) 0.033(2) -0.003(2) 0.013(2) 0.005(2)
C15C 0.044(3) 0.060(4) 0.039(3) 0.003(3) 0.016(2) 0.020(3)
C15D 0.031(3) 0.082(5) 0.031(3) 0.007(3) 0.010(2) 0.017(3)
C15E 0.041(3) 0.063(4) 0.037(3) 0.007(3) 0.014(2) -0.008(3)
C15F 0.031(2) 0.047(3) 0.042(3) 0.004(2) 0.014(2) -0.001(2)
C16 0.0205(18) 0.031(2) 0.0173(18) -0.0004(16) 0.0062(15) 0.0019(16)
C17 0.0190(18) 0.027(2) 0.0195(19) -0.0028(15) 0.0051(15) 0.0026(15)
C17A 0.0178(18) 0.029(2) 0.0211(19) 0.0008(16) 0.0036(15) -0.0013(15)
C17B 0.034(2) 0.029(2) 0.023(2) -0.0037(17) 0.0134(18) -0.0033(18)
C17C 0.038(2) 0.035(3) 0.026(2) -0.0042(18) 0.0145(19) -0.002(2)
C17D 0.026(2) 0.040(3) 0.026(2) 0.0068(19) 0.0075(17) -0.0027(18)
C17E 0.043(3) 0.028(3) 0.040(3) 0.011(2) 0.012(2) 0.004(2)
C17F 0.035(2) 0.029(2) 0.037(3) 0.0017(19) 0.015(2) 0.0046(19)
C18 0.0202(18) 0.027(2) 0.0190(19) -0.0022(15) 0.0046(15) 0.0032(16)
C18A 0.0198(18) 0.031(2) 0.022(2) -0.0015(16) 0.0031(15) -0.0011(16)
C18B 0.021(2) 0.044(3) 0.023(2) -0.0051(18) 0.0022(16) -0.0001(18)
C18C 0.030(2) 0.059(3) 0.021(2) -0.009(2) 0.0034(18) -0.009(2)
C18D 0.027(2) 0.058(3) 0.026(2) 0.000(2) -0.0054(18) -0.004(2)
C18E 0.023(2) 0.055(3) 0.037(3) 0.004(2) -0.0018(19) 0.001(2)
C18F 0.022(2) 0.039(3) 0.030(2) -0.0023(19) 0.0039(17) 0.0020(18)
C19 0.0191(18) 0.027(2) 0.0200(19) -0.0031(16) 0.0047(15) -0.0001(15)
C20 0.0190(18) 0.025(2) 0.024(2) -0.0010(16) 0.0030(15) -0.0011(15)
C20A 0.0218(19) 0.029(2) 0.022(2) 0.0020(16) 0.0024(15) -0.0029(16)
C20B 0.027(2) 0.030(2) 0.028(2) -0.0028(18) 0.0007(17) 0.0020(17)
C20C 0.039(3) 0.033(3) 0.042(3) -0.011(2) -0.005(2) 0.003(2)
C20D 0.034(3) 0.044(3) 0.048(3) -0.008(2) -0.013(2) -0.007(2)
C20E 0.020(2) 0.050(3) 0.048(3) 0.003(2) 0.000(2) -0.002(2)
C20F 0.022(2) 0.036(3) 0.033(2) -0.0010(19) 0.0063(17) -0.0007(18)
O1 0.0416(18) 0.0244(17) 0.0399(18) 0.0031(14) 0.0214(15) 0.0056(14)
C100 0.0188(18) 0.026(2) 0.037(2) 0.0012(18) 0.0067(17) 0.0046(16)
C101 0.023(2) 0.026(2) 0.036(2) -0.0001(18) 0.0056(17) 0.0054(17)
C102 0.031(2) 0.030(2) 0.037(3) 0.0037(19) 0.0070(19) 0.0064(19)
C103 0.035(3) 0.035(3) 0.050(3) 0.009(2) 0.008(2) 0.006(2)
C104 0.037(3) 0.027(3) 0.056(3) -0.003(2) 0.002(2) 0.007(2)
C105 0.038(3) 0.032(3) 0.041(3) -0.005(2) -0.003(2) 0.013(2)
N5 0.0254(18) 0.029(2) 0.032(2) 0.0056(15) 0.0108(15) 0.0024(15)
O2 0.048(2) 0.0306(18) 0.0312(17) 0.0040(13) 0.0129(15) 0.0123(15)
O3 0.0318(17) 0.043(2) 0.0335(18) -0.0025(15) 0.0041(14) -0.0023(15)
N6 0.054(3) 0.027(2) 0.066(3) 0.006(2) 0.018(2) 0.004(2)
O4 0.088(3) 0.050(3) 0.051(3) 0.017(2) 0.025(2) 0.021(2)
O5 0.084(4) 0.041(3) 0.088(4) 0.007(2) 0.017(3) 0.003(2)
N7 0.068(3) 0.045(3) 0.039(3) -0.010(2) -0.014(2) 0.026(2)
O6 0.075(3) 0.056(3) 0.063(3) -0.028(2) 0.028(2) -0.004(2)
O7 0.309(11) 0.064(4) 0.026(2) 0.001(2) -0.002(4) 0.070(5)
O8 0.0365(17) 0.038(2) 0.0283(17) 0.0032(14) 0.0008(13) 0.0133(15)
C106 0.023(4) 0.027(5) 0.014(5) -0.004(4) 0.012(4) 0.004(3)
C107 0.018(4) 0.029(4) 0.019(4) 0.007(3) 0.004(3) 0.001(3)
C108 0.018(4) 0.036(5) 0.031(5) 0.014(4) 0.000(3) -0.001(3)
C109 0.031(4) 0.020(4) 0.027(4) 0.011(3) -0.006(3) 0.001(3)
C110 0.023(4) 0.014(4) 0.020(4) 0.004(3) 0.003(3) -0.002(3)
C111 0.020(3) 0.012(3) 0.012(3) -0.002(3) 0.005(3) -0.001(3)
N9A 0.036(4) 0.038(5) 0.027(4) 0.020(3) -0.001(3) 0.003(3)
O11A 0.045(4) 0.067(6) 0.051(5) 0.042(4) -0.015(4) -0.016(4)
C112 0.033(6) 0.019(5) 0.047(8) 0.004(5) -0.008(5) -0.007(4)
C113 0.037(5) 0.036(6) 0.056(7) 0.007(5) -0.006(5) 0.003(4)
C114 0.039(6) 0.043(6) 0.052(7) 0.004(5) -0.002(5) 0.005(5)
C115 0.050(7) 0.036(6) 0.078(9) 0.003(6) 0.002(6) 0.000(5)
C116 0.054(7) 0.028(6) 0.088(10) 0.003(6) 0.020(7) -0.008(5)
C117 0.043(6) 0.039(7) 0.066(8) 0.007(6) 0.002(6) -0.007(5)
N9B 0.064(7) 0.040(6) 0.087(9) 0.009(6) -0.001(6) 0.007(5)
O11B 0.063(6) 0.049(6) 0.132(11) 0.020(6) 0.000(6) 0.009(5)
O12B 0.067(7) 0.012(4) 0.38(3) 0.000(8) 0.096(11) 0.000(4)
Cl1A 0.0493(13) 0.0477(14) 0.0558(15) 0.0093(11) 0.0050(12) -0.0015(10)
Cl2A 0.071(2) 0.090(3) 0.095(3) -0.011(2) 0.0180(19) -0.0210(19)
Cl2B 0.181(8) 0.071(4) 0.081(4) -0.009(3) 0.064(5) -0.040(4)
C119 0.125(7) 0.060(5) 0.076(5) -0.008(4) 0.051(5) -0.025(5)
Cl3 0.1031(16) 0.0643(12) 0.0795(13) 0.0068(10) 0.0089(11) -0.0173(11)
Cl4 0.1072(18) 0.0910(17) 0.1012(18) -0.0280(14) -0.0059(14) -0.0082(14)
C120 0.094(7) 0.170(12) 0.136(10) 0.095(9) -0.059(7) -0.067(8)
Cl5 0.1026(15) 0.0953(15) 0.0431(9) -0.0061(9) 0.0264(9) -0.0199(12)
Cl6A 0.105(3) 0.065(2) 0.0417(16) 0.0204(15) 0.0199(17) 0.037(2)
Cl6B 0.097(4) 0.129(5) 0.136(5) -0.026(4) 0.017(3) -0.025(4)
Cl7A 0.0298(14) 0.0365(16) 0.113(3) 0.0120(17) -0.0162(17) -0.0085(12)
Cl8A 0.158(5) 0.084(3) 0.046(2) -0.0092(18) 0.033(2) -0.007(3)
Cl9 0.0489(17) 0.103(3) 0.065(2) -0.0282(19) 0.0081(15) -0.0213(18)
Cl10 0.108(3) 0.0416(19) 0.164(5) 0.012(2) 0.091(3) 0.0071(19)

loop_
_atom_type_symbol
_atom_type_description
_atom_type_scat_dispersion_real
_atom_type_scat_dispersion_imag
_atom_type_scat_source
C C 0.0033 0.0016 'International Tables Vol C Tables 4.2.6.8 and 6.1.1.4'
H H 0.0000 0.0000 'International Tables Vol C Tables 4.2.6.8 and 6.1.1.4'
N N 0.0061 0.0033 'International Tables Vol C Tables 4.2.6.8 and 6.1.1.4'
O O 0.0106 0.0060 'International Tables Vol C Tables 4.2.6.8 and 6.1.1.4'
F F 0.0171 0.0103 'International Tables Vol C Tables 4.2.6.8 and 6.1.1.4'
Cl Cl 0.1484 0.1585 'International Tables Vol C Tables 4.2.6.8 and 6.1.1.4'

loop_
_geom_angle_atom_site_label_1
_geom_angle_atom_site_label_2
_geom_angle_atom_site_label_3
_geom_angle
_geom_angle_site_symmetry_1
_geom_angle_site_symmetry_3
_geom_angle_publ_flag
C1 N1 C4 109.8(3) . . ?
C9 N2 C6 109.5(3) . . ?
C14 N3 C11 109.8(3) . . ?
C16 N4 C19 110.7(3) . . ?
N1 C1 C20 124.4(4) . . ?
N1 C1 C2 107.9(3) . . ?
C20 C1 C2 127.7(4) . . ?
C3 C2 C1 107.3(4) . . ?
C3 C2 C2A 127.6(4) . . ?
C1 C2 C2A 124.1(4) . . ?
C2F C2A C2B 118.3(4) . . ?
C2F C2A C2 122.5(4) . . ?
C2B C2A C2 119.2(4) . . ?
C2C C2B C2A 122.0(4) . . ?
C2D C2C C2B 117.5(5) . . ?
C2E C2D C2C 123.1(5) . . ?
C2E C2D F1 118.6(4) . . ?
C2C C2D F1 118.3(4) . . ?
C2D C2E C2F 118.8(4) . . ?
C2E C2F C2A 120.2(4) . . ?
C2 C3 C4 107.7(4) . . ?
C2 C3 C3A 125.4(4) . . ?
C4 C3 C3A 126.4(4) . . ?
C3B C3A C3F 118.8(4) . . ?
C3B C3A C3 119.9(4) . . ?
C3F C3A C3 121.3(4) . . ?
C3A C3B C3C 121.2(4) . . ?
C3D C3C C3B 117.6(5) . . ?
F2 C3D C3E 118.9(5) . . ?
F2 C3D C3C 118.0(5) . . ?
C3E C3D C3C 123.0(4) . . ?
C3D C3E C3F 118.3(4) . . ?
C3A C3F C3E 121.0(4) . . ?
N1 C4 C5 122.1(4) . . ?
N1 C4 C3 106.8(3) . . ?
C5 C4 C3 130.7(4) . . ?
C4 C5 C6 120.9(4) . . ?
C4 C5 C5A 120.8(4) . . ?
C6 C5 C5A 118.4(4) . . ?
C5B C5A C5F 119.0(4) . . ?
C5B C5A C5 119.5(4) . . ?
C5F C5A C5 121.5(4) . . ?
C5C C5B C5A 120.5(5) . . ?
C5B C5C C5D 120.0(5) . . ?
C5C C5D C5E 120.3(5) . . ?
C5D C5E C5F 120.2(5) . . ?
C5E C5F C5A 120.0(5) . . ?
N2 C6 C5 120.9(4) . . ?
N2 C6 C7 107.5(3) . . ?
C5 C6 C7 131.6(4) . . ?
C8 C7 C6 108.0(3) . . ?
C8 C7 C7A 127.0(4) . . ?
C6 C7 C7A 124.4(4) . . ?
C7B C7A C7F 118.8(4) . . ?
C7B C7A C7 122.1(4) . . ?
C7F C7A C7 119.0(4) . . ?
C7C C7B C7A 121.0(5) . . ?
C7D C7C C7B 118.5(5) . . ?
F3 C7D C7C 119.0(5) . . ?
F3 C7D C7E 118.4(5) . . ?
C7C C7D C7E 122.6(4) . . ?
C7D C7E C7F 118.8(4) . . ?
C7E C7F C7A 120.2(4) . . ?
C7 C8 C9 106.8(4) . . ?
C7 C8 C8A 130.0(4) . . ?
C9 C8 C8A 122.3(4) . . ?
C8B C8A C8F 118.6(4) . . ?
C8B C8A C8 123.6(4) . . ?
C8F C8A C8 117.8(4) . . ?
C8A C8B C8C 120.1(5) . . ?
C8D C8C C8B 119.2(5) . . ?
F4 C8D C8C 119.0(5) . . ?
F4 C8D C8E 118.0(6) . . ?
C8C C8D C8E 123.0(5) . . ?
C8D C8E C8F 117.4(6) . . ?
C8E C8F C8A 121.7(5) . . ?
N2 C9 C10 121.3(4) . . ?
N2 C9 C8 107.9(3) . . ?
C10 C9 C8 130.5(4) . . ?
C11 C10 C9 121.4(4) . . ?
C11 C10 C10A 120.2(4) . . ?
C9 C10 C10A 118.4(4) . . ?
C10B C10A C10F 118.7(4) . . ?
C10B C10A C10 121.2(4) . . ?
C10F C10A C10 120.0(4) . . ?
C10C C10B C10A 120.7(5) . . ?
C10B C10C C10D 119.0(6) . . ?
C10E C10D C10C 120.9(6) . . ?
C10D C10E C10F 120.2(6) . . ?
C10E C10F C10A 120.4(6) . . ?
N3 C11 C10 123.7(4) . . ?
N3 C11 C12 107.3(3) . . ?
C10 C11 C12 128.8(4) . . ?
C13 C12 C11 107.6(3) . . ?
C13 C12 C12A 127.0(4) . . ?
C11 C12 C12A 124.1(4) . . ?
C12F C12A C12B 119.3(4) . . ?
C12F C12A C12 122.4(4) . . ?
C12B C12A C12 118.3(4) . . ?
C12C C12B C12A 121.2(4) . . ?
C12D C12C C12B 118.1(4) . . ?
F5 C12D C12C 119.2(4) . . ?
F5 C12D C12E 117.9(4) . . ?
C12C C12D C12E 122.9(4) . . ?
C12D C12E C12F 118.5(4) . . ?
C12A C12F C12E 120.0(4) . . ?
C12 C13 C14 107.4(3) . . ?
C12 C13 C13A 126.2(3) . . ?
C14 C13 C13A 125.6(4) . . ?
C13B C13A C13F 119.7(4) . . ?
C13B C13A C13 119.6(4) . . ?
C13F C13A C13 120.7(4) . . ?
C13A C13B C13C 121.3(4) . . ?
C13D C13C C13B 116.9(5) . . ?
C13E C13D F6 117.6(5) . . ?
C13E C13D C13C 124.2(4) . . ?
F6 C13D C13C 118.1(5) . . ?
C13D C13E C13F 117.5(5) . . ?
C13A C13F C13E 120.4(5) . . ?
N3 C14 C15 123.9(3) . . ?
N3 C14 C13 107.6(3) . . ?
C15 C14 C13 128.5(4) . . ?
C16 C15 C14 122.3(4) . . ?
C16 C15 C15A 118.1(4) . . ?
C14 C15 C15A 119.5(3) . . ?
C15F C15A C15B 118.7(4) . . ?
C15F C15A C15 122.2(4) . . ?
C15B C15A C15 119.1(4) . . ?
C15C C15B C15A 120.5(5) . . ?
C15D C15C C15B 119.2(5) . . ?
C15C C15D C15E 121.9(5) . . ?
C15D C15E C15F 119.2(5) . . ?
C15A C15F C15E 120.6(5) . . ?
N4 C16 C15 124.0(4) . . ?
N4 C16 C17 106.9(3) . . ?
C15 C16 C17 129.1(4) . . ?
C18 C17 C16 107.8(3) . . ?
C18 C17 C17A 126.2(4) . . ?
C16 C17 C17A 125.6(4) . . ?
C17B C17A C17F 118.7(4) . . ?
C17B C17A C17 121.3(4) . . ?
C17F C17A C17 119.9(4) . . ?
C17A C17B C17C 120.9(4) . . ?
C17D C17C C17B 118.0(4) . . ?
C17E C17D F7 118.9(4) . . ?
C17E C17D C17C 123.1(4) . . ?
F7 C17D C17C 118.0(4) . . ?
C17D C17E C17F 118.0(5) . . ?
C17E C17F C17A 121.3(4) . . ?
C17 C18 C19 108.0(3) . . ?
C17 C18 C18A 125.3(4) . . ?
C19 C18 C18A 126.4(4) . . ?
C18B C18A C18F 119.4(4) . . ?
C18B C18A C18 120.0(4) . . ?
C18F C18A C18 120.7(4) . . ?
C18A C18B C18C 120.9(4) . . ?
C18D C18C C18B 117.9(5) . . ?
F8 C18D C18C 118.5(5) . . ?
F8 C18D C18E 118.2(5) . . ?
C18C C18D C18E 123.2(4) . . ?
C18D C18E C18F 118.1(5) . . ?
C18E C18F C18A 120.6(4) . . ?
N4 C19 C20 122.8(4) . . ?
N4 C19 C18 106.5(3) . . ?
C20 C19 C18 130.5(4) . . ?
C19 C20 C1 122.6(4) . . ?
C19 C20 C20A 122.1(4) . . ?
C1 C20 C20A 115.3(4) . . ?
C20B C20A C20F 119.3(4) . . ?
C20B C20A C20 123.0(4) . . ?
C20F C20A C20 117.6(4) . . ?
C20A C20B C20C 120.1(4) . . ?
C20B C20C C20D 120.4(5) . . ?
C20E C20D C20C 119.8(5) . . ?
C20D C20E C20F 120.9(5) . . ?
C20E C20F C20A 119.4(4) . . ?
O1 C100 C105 125.1(4) . . ?
O1 C100 C101 123.9(4) . . ?
C105 C100 C101 111.0(4) . . ?
C102 C101 N5 115.5(4) . . ?
C102 C101 C100 124.9(4) . . ?
N5 C101 C100 119.6(4) . . ?
C101 C102 C103 118.9(5) . . ?
C104 C103 C102 120.8(5) . . ?
C104 C103 N6 120.2(5) . . ?
C102 C103 N6 119.0(5) . . ?
C103 C104 C105 119.8(5) . . ?
C104 C105 C100 124.4(5) . . ?
C104 C105 N7 116.1(4) . . ?
C100 C105 N7 119.5(4) . . ?
O2 N5 O3 123.4(4) . . ?
O2 N5 C101 118.6(4) . . ?
O3 N5 C101 118.0(4) . . ?
O5 N6 O4 124.3(5) . . ?
O5 N6 C103 117.8(5) . . ?
O4 N6 C103 117.9(5) . . ?
O7 N7 O6 120.6(5) . . ?
O7 N7 C105 120.3(5) . . ?
O6 N7 C105 119.0(5) . . ?
C112 O8 C106 28.8(6) . . ?
O8 C106 C111 130.8(7) . . ?
O8 C106 C107 117.4(7) . . ?
C111 C106 C107 111.8(7) . . ?
C108 C107 N8A 115.7(6) . . ?
C108 C107 C106 123.2(7) . . ?
N8A C107 C106 121.1(6) . . ?
C107 C108 C109 119.5(7) . . ?
C110 C109 C108 121.3(7) . . ?
C110 C109 N9A 118.3(7) . . ?
C108 C109 N9A 120.3(7) . . ?
C111 C110 C109 119.1(7) . . ?
C110 C111 C106 124.8(7) . . ?
C110 C111 N10A 114.9(6) . . ?
C106 C111 N10A 120.3(6) . . ?
O9A N8A O10A 119.5(8) . . ?
O9A N8A C107 121.7(7) . . ?
O10A N8A C107 117.2(8) . . ?
O11A N9A O12A 124.8(7) . . ?
O11A N9A C109 117.5(7) . . ?
O12A N9A C109 117.7(7) . . ?
O13A N10A O14A 124.5(7) . . ?
O13A N10A C111 117.4(6) . . ?
O14A N10A C111 118.2(6) . . ?
O8 C112 C117 116.6(8) . . ?
O8 C112 C113 131.1(9) . . ?
C117 C112 C113 110.6(8) . . ?
C114 C113 N8B 115.3(8) . . ?
C114 C113 C112 124.1(9) . . ?
N8B C113 C112 120.5(8) . . ?
C113 C114 C115 119.5(9) . . ?
C116 C115 C114 120.8(9) . . ?
C116 C115 N9B 118.4(9) . . ?
C114 C115 N9B 120.9(9) . . ?
C117 C116 C115 119.7(9) . . ?
C116 C117 C112 125.3(9) . . ?
C116 C117 N10B 118.0(9) . . ?
C112 C117 N10B 116.7(9) . . ?
O9B N8B O10B 122.5(9) . . ?
O9B N8B C113 118.3(9) . . ?
O10B N8B C113 119.1(9) . . ?
O12B N9B O11B 120.4(10) . . ?
O12B N9B C115 121.1(10) . . ?
O11B N9B C115 117.3(9) . . ?
O14B N10B O13B 117.7(13) . . ?
O14B N10B C117 117.1(13) . . ?
O13B N10B C117 119.5(11) . . ?
Cl1C C118 Cl1A 71.6(9) . . ?
Cl1C C118 Cl2B 116.4(10) . . ?
Cl1A C118 Cl2B 125.6(8) . . ?
Cl1C C118 Cl1B 57.0(10) . . ?
Cl1A C118 Cl1B 25.5(7) . . ?
Cl2B C118 Cl1B 148.7(11) . . ?
Cl1C C118 Cl2A 78.0(9) . . ?
Cl1A C118 Cl2A 105.1(7) . . ?
Cl2B C118 Cl2A 39.8(4) . . ?
Cl1B C118 Cl2A 117.1(9) . . ?
Cl4 C119 Cl3 112.4(5) . . ?
C119 Cl4 Cl12 113.2(3) . 3_566 ?
Cl5 C120 Cl6A 108.0(6) . . ?
Cl5 C120 Cl6B 105.2(6) . . ?
Cl6A C120 Cl6B 90.2(5) . . ?
Cl7A C121 Cl8A 112.5(6) . . ?
Cl7B C122 Cl8B 141.7(16) . . ?
Cl11 C123 Cl9 73.1(5) . . ?
Cl11 C123 Cl10 39.2(3) . . ?
Cl9 C123 Cl10 111.3(7) . . ?
Cl11 C123 Cl12 115.5(6) . . ?
Cl9 C123 Cl12 158.7(7) . . ?
Cl10 C123 Cl12 76.5(5) . . ?
C123 Cl9 Cl11 52.1(4) . . ?
Cl11 Cl10 C123 66.6(4) . . ?
Cl11 Cl10 Cl12 123.2(2) . . ?
C123 Cl10 Cl12 57.0(4) . . ?
Cl10 Cl11 C123 74.2(4) . . ?
Cl10 Cl11 Cl9 127.4(2) . . ?
C123 Cl11 Cl9 54.8(4) . . ?
C123 Cl12 Cl4 147.5(4) . 3_566 ?
C123 Cl12 Cl10 46.5(3) . . ?
Cl4 Cl12 Cl10 132.01(11) 3_566 . ?

loop_
_geom_bond_atom_site_label_1
_geom_bond_atom_site_label_2
_geom_bond_distance
_geom_bond_site_symmetry_2
_geom_bond_publ_flag
N1 C1 1.369(5) . ?
N1 C4 1.381(5) . ?
N2 C9 1.364(5) . ?
N2 C6 1.372(5) . ?
N3 C14 1.373(5) . ?
N3 C11 1.375(5) . ?
N4 C16 1.370(5) . ?
N4 C19 1.379(5) . ?
F1 C2D 1.374(5) . ?
F2 C3D 1.357(5) . ?
F3 C7D 1.359(5) . ?
F4 C8D 1.359(6) . ?
F5 C12D 1.364(5) . ?
F6 C13D 1.372(5) . ?
F7 C17D 1.367(5) . ?
F8 C18D 1.361(5) . ?
C1 C20 1.419(6) . ?
C1 C2 1.430(6) . ?
C2 C3 1.386(6) . ?
C2 C2A 1.485(6) . ?
C2A C2F 1.389(6) . ?
C2A C2B 1.392(6) . ?
C2B C2C 1.372(7) . ?
C2C C2D 1.369(7) . ?
C2D C2E 1.361(7) . ?
C2E C2F 1.386(7) . ?
C3 C4 1.440(6) . ?
C3 C3A 1.484(6) . ?
C3A C3B 1.384(6) . ?
C3A C3F 1.388(6) . ?
C3B C3C 1.395(6) . ?
C3C C3D 1.377(7) . ?
C3D C3E 1.366(7) . ?
C3E C3F 1.388(6) . ?
C4 C5 1.405(6) . ?
C5 C6 1.413(6) . ?
C5 C5A 1.473(5) . ?
C5A C5B 1.400(6) . ?
C5A C5F 1.402(6) . ?
C5B C5C 1.383(7) . ?
C5C C5D 1.383(8) . ?
C5D C5E 1.385(8) . ?
C5E C5F 1.385(7) . ?
C6 C7 1.423(6) . ?
C7 C8 1.382(6) . ?
C7 C7A 1.485(6) . ?
C7A C7B 1.393(6) . ?
C7A C7F 1.403(6) . ?
C7B C7C 1.390(7) . ?
C7C C7D 1.371(8) . ?
C7D C7E 1.375(7) . ?
C7E C7F 1.393(6) . ?
C8 C9 1.432(6) . ?
C8 C8A 1.484(6) . ?
C8A C8B 1.393(6) . ?
C8A C8F 1.403(7) . ?
C8B C8C 1.399(8) . ?
C8C C8D 1.369(9) . ?
C8D C8E 1.374(9) . ?
C8E C8F 1.397(7) . ?
C9 C10 1.415(5) . ?
C10 C11 1.404(6) . ?
C10 C10A 1.477(6) . ?
C10A C10B 1.391(6) . ?
C10A C10F 1.393(7) . ?
C10B C10C 1.378(8) . ?
C10C C10D 1.392(11) . ?
C10D C10E 1.357(11) . ?
C10E C10F 1.375(8) . ?
C11 C12 1.440(5) . ?
C12 C13 1.381(6) . ?
C12 C12A 1.479(5) . ?
C12A C12F 1.391(6) . ?
C12A C12B 1.391(6) . ?
C12B C12C 1.379(6) . ?
C12C C12D 1.372(7) . ?
C12D C12E 1.374(7) . ?
C12E C12F 1.393(6) . ?
C13 C14 1.437(5) . ?
C13 C13A 1.482(6) . ?
C13A C13B 1.375(7) . ?
C13A C13F 1.391(6) . ?
C13B C13C 1.394(6) . ?
C13C C13D 1.374(8) . ?
C13D C13E 1.371(8) . ?
C13E C13F 1.394(6) . ?
C14 C15 1.418(6) . ?
C15 C16 1.408(6) . ?
C15 C15A 1.480(6) . ?
C15A C15F 1.380(7) . ?
C15A C15B 1.406(7) . ?
C15B C15C 1.388(7) . ?
C15C C15D 1.366(9) . ?
C15D C15E 1.369(9) . ?
C15E C15F 1.398(7) . ?
C16 C17 1.439(5) . ?
C17 C18 1.377(6) . ?
C17 C17A 1.484(6) . ?
C17A C17B 1.381(6) . ?
C17A C17F 1.391(6) . ?
C17B C17C 1.392(6) . ?
C17C C17D 1.377(7) . ?
C17D C17E 1.361(7) . ?
C17E C17F 1.385(7) . ?
C18 C19 1.439(6) . ?
C18 C18A 1.489(5) . ?
C18A C18B 1.387(6) . ?
C18A C18F 1.399(6) . ?
C18B C18C 1.390(6) . ?
C18C C18D 1.374(7) . ?
C18D C18E 1.381(8) . ?
C18E C18F 1.383(6) . ?
C19 C20 1.396(6) . ?
C20 C20A 1.488(6) . ?
C20A C20B 1.382(6) . ?
C20A C20F 1.407(6) . ?
C20B C20C 1.388(6) . ?
C20C C20D 1.392(8) . ?
C20D C20E 1.357(8) . ?
C20E C20F 1.397(7) . ?
O1 C100 1.249(5) . ?
C100 C105 1.444(6) . ?
C100 C101 1.458(6) . ?
C101 C102 1.386(6) . ?
C101 N5 1.444(6) . ?
C102 C103 1.388(7) . ?
C103 C104 1.373(7) . ?
C103 N6 1.460(6) . ?
C104 C105 1.391(7) . ?
C105 N7 1.462(7) . ?
N5 O2 1.223(5) . ?
N5 O3 1.238(5) . ?
N6 O5 1.224(6) . ?
N6 O4 1.242(6) . ?
N7 O7 1.178(7) . ?
N7 O6 1.200(6) . ?
O8 C112 1.195(10) . ?
O8 C106 1.314(10) . ?
C106 C111 1.425(10) . ?
C106 C107 1.474(10) . ?
C107 C108 1.367(9) . ?
C107 N8A 1.453(9) . ?
C108 C109 1.382(10) . ?
C109 C110 1.373(10) . ?
C109 N9A 1.451(9) . ?
C110 C111 1.371(9) . ?
C111 N10A 1.466(8) . ?
N8A O9A 1.203(9) . ?
N8A O10A 1.257(10) . ?
N9A O11A 1.211(9) . ?
N9A O12A 1.227(9) . ?
N10A O13A 1.211(9) . ?
N10A O14A 1.232(7) . ?
C112 C117 1.423(12) . ?
C112 C113 1.484(12) . ?
C113 C114 1.365(11) . ?
C113 N8B 1.423(11) . ?
C114 C115 1.374(12) . ?
C115 C116 1.374(12) . ?
C115 N9B 1.449(11) . ?
C116 C117 1.371(12) . ?
C117 N10B 1.455(12) . ?
N8B O9B 1.208(10) . ?
N8B O10B 1.217(10) . ?
N9B O12B 1.240(12) . ?
N9B O11B 1.247(12) . ?
N10B O14B 1.181(12) . ?
N10B O13B 1.195(12) . ?
C118 Cl1C 1.708(19) . ?
C118 Cl1A 1.712(12) . ?
C118 Cl2B 1.713(12) . ?
C118 Cl1B 1.752(18) . ?
C118 Cl2A 1.807(12) . ?
C119 Cl4 1.729(10) . ?
C119 Cl3 1.751(9) . ?
Cl4 Cl12 2.197(3) 3_566 ?
C120 Cl5 1.829(11) . ?
C120 Cl6A 1.869(10) . ?
C120 Cl6B 2.048(16) . ?
C121 Cl7A 1.723(11) . ?
C121 Cl8A 1.797(11) . ?
C122 Cl7B 1.515(18) . ?
C122 Cl8B 1.631(18) . ?
C123 Cl11 1.670(12) . ?
C123 Cl9 1.729(12) . ?
C123 Cl10 1.751(12) . ?
C123 Cl12 2.025(12) . ?
Cl9 Cl11 2.025(5) . ?
Cl10 Cl11 1.151(5) . ?
Cl10 Cl12 2.348(5) . ?
Cl12 Cl4 2.197(3) 3_566 ?

loop_
_geom_hbond_atom_site_label_D
_geom_hbond_atom_site_label_H
_geom_hbond_atom_site_label_A
_geom_hbond_distance_DH
_geom_hbond_distance_HA
_geom_hbond_distance_DA
_geom_hbond_angle_DHA
_geom_hbond_site_symmetry_A
N1 H1A O8 0.88 2.19 3.042(5) 163.7 .
N1 H1A N2 0.88 2.47 2.910(5) 111.4 .
N2 H2A O1 0.88 2.00 2.740(5) 141.6 .
N3 H3A O8 0.88 2.06 2.902(5) 159.6 .
N3 H3A N4 0.88 2.53 2.964(5) 111.5 .
N4 H4A O7 0.88 2.39 2.878(6) 115.1 .
N4 H4A N1 0.88 2.53 3.003(5) 114.1 .
